data_4326572
loop_
_publ_author_name
'Treffly B. Ditri'
'Curtis E. Moore'
'Arnold L. Rheingold'
'Joshua S. Figueroa'

_publ_section_title
;
 Oxidative Decarbonylation of m-Terphenyl Isocyanide Complexes of
 Molybdenum and Tungsten: Precursors to Low-Coordinate Isocyanide
 Complexes
;
_journal_name_full 'Inorganic Chemistry'
_journal_page_first 10448
_journal_page_last 10459
_journal_paper_doi 10.1021/ic2015868
_journal_volume 50
_journal_year 2011
_chemical_formula_sum 'C78 H84 N2 O6 W'
_chemical_formula_weight 1329.32
_chemical_name_common W(CO)2(O2CPh)2(CNArDipp2)2
_chemical_name_systematic
; 
 ? 
;
_space_group_IT_number 2
_symmetry_cell_setting triclinic
_symmetry_space_group_name_Hall '-P 1'
_symmetry_space_group_name_H-M 'P -1'
_atom_sites_solution_hydrogens geom
_atom_sites_solution_primary direct
_atom_sites_solution_secondary difmap
_audit_creation_method SHELXL-97
_cell_angle_alpha 106.364(2)
_cell_angle_beta 90.527(3)
_cell_angle_gamma 91.057(2)
_cell_formula_units_Z 4
_cell_length_a 16.1462(6)
_cell_length_b 16.9570(6)
_cell_length_c 25.6350(9)
_cell_measurement_reflns_used 9954
_cell_measurement_temperature 100(2)
_cell_measurement_theta_max 68.28
_cell_measurement_theta_min 3.30
_cell_volume 6732.4(4)
_computing_cell_refinement 'Bruker SAINT'
_computing_data_collection 'Bruker APEX2'
_computing_data_reduction 'Bruker SAINT'
_computing_molecular_graphics 'Bruker SHELXTL'
_computing_publication_material 'Bruker SHELXTL'
_computing_structure_refinement 'SHELXL-97 (Sheldrick, 2008)'
_computing_structure_solution 'SHELXS-97 (Sheldrick, 2008)'
_diffrn_ambient_temperature 100(2)
_diffrn_measured_fraction_theta_full 0.948
_diffrn_measured_fraction_theta_max 0.925
_diffrn_measurement_device_type 'Bruker APEX-II CCD'
_diffrn_measurement_method '\f and \w scans'
_diffrn_radiation_monochromator graphite
_diffrn_radiation_source 'fine-focus sealed tube'
_diffrn_radiation_type CuK\a
_diffrn_radiation_wavelength 1.54184
_diffrn_reflns_av_R_equivalents 0.0731
_diffrn_reflns_av_sigmaI/netI 0.0964
_diffrn_reflns_limit_h_max 19
_diffrn_reflns_limit_h_min -19
_diffrn_reflns_limit_k_max 20
_diffrn_reflns_limit_k_min -17
_diffrn_reflns_limit_l_max 30
_diffrn_reflns_limit_l_min -29
_diffrn_reflns_number 43733
_diffrn_reflns_theta_full 60.00
_diffrn_reflns_theta_max 68.65
_diffrn_reflns_theta_min 3.25
_diffrn_standards_number 0
_exptl_absorpt_coefficient_mu 3.597
_exptl_absorpt_correction_T_max 0.7618
_exptl_absorpt_correction_T_min 0.6145
_exptl_absorpt_correction_type multi-scan
_exptl_absorpt_process_details SADABS
_exptl_crystal_colour Orange
_exptl_crystal_density_diffrn 1.312
_exptl_crystal_description Block
_exptl_crystal_F_000 2752
_exptl_crystal_size_max 0.15
_exptl_crystal_size_mid 0.13
_exptl_crystal_size_min 0.08
_refine_diff_density_max 0.961
_refine_diff_density_min -0.837
_refine_diff_density_rms 0.106
_refine_ls_extinction_method none
_refine_ls_goodness_of_fit_ref 1.025
_refine_ls_hydrogen_treatment constr
_refine_ls_matrix_type full
_refine_ls_number_parameters 1578
_refine_ls_number_reflns 22977
_refine_ls_number_restraints 6
_refine_ls_restrained_S_all 1.025
_refine_ls_R_factor_all 0.0862
_refine_ls_R_factor_gt 0.0446
_refine_ls_shift/su_max 0.001
_refine_ls_shift/su_mean 0.000
_refine_ls_structure_factor_coef Fsqd
_refine_ls_weighting_details 'calc w=1/[\s^2^(Fo^2^)+(0.0258P)^2^+0.0000P] where P=(Fo^2^+2Fc^2^)/3'
_refine_ls_weighting_scheme calc
_refine_ls_wR_factor_gt 0.0817
_refine_ls_wR_factor_ref 0.0941
_reflns_number_gt 15459
_reflns_number_total 22977
_reflns_threshold_expression >2\s(I)
_cod_data_source_file ic2015868_si_001_07.cif
_cod_data_source_block W(CO)2(O2CPh)2(CNArDipp2)2
_cod_database_code 4326572

loop_
_symmetry_equiv_pos_as_xyz
'x, y, z'
'-x, -y, -z'

loop_
_atom_site_label
_atom_site_type_symbol
_atom_site_fract_x
_atom_site_fract_y
_atom_site_fract_z
_atom_site_U_iso_or_equiv
_atom_site_adp_type
_atom_site_occupancy
_atom_site_symmetry_multiplicity
_atom_site_calc_flag
_atom_site_refinement_flags
_atom_site_disorder_assembly
_atom_site_disorder_group
W1 W 0.219261(14) 0.395192(14) 0.223670(10) 0.01802(7) Uani 1 1 d . . .
W2 W 0.708902(14) 0.871400(14) 0.228269(9) 0.01616(6) Uani 1 1 d . . .
N1 N 0.2487(3) 0.5190(2) 0.34201(17) 0.0199(10) Uani 1 1 d . . .
N2 N 0.0828(3) 0.2467(3) 0.19822(17) 0.0205(10) Uani 1 1 d . . .
N3 N 0.5771(3) 0.9980(2) 0.20502(16) 0.0194(9) Uani 1 1 d . . .
N4 N 0.7499(2) 0.8481(2) 0.34512(16) 0.0174(9) Uani 1 1 d . . .
O1 O 0.2645(2) 0.2819(2) 0.29814(16) 0.0316(9) Uani 1 1 d . . .
O2 O 0.0480(2) 0.4810(2) 0.25588(15) 0.0305(9) Uani 1 1 d . . .
O3 O 0.3309(2) 0.3377(2) 0.18198(14) 0.0211(8) Uani 1 1 d . . .
O4 O 0.3307(2) 0.4705(2) 0.21718(15) 0.0244(8) Uani 1 1 d . . .
O5 O 0.2081(2) 0.4198(3) 0.14998(15) 0.0324(10) Uani 1 1 d . . .
O6 O 0.0717(3) 0.4249(3) 0.13451(18) 0.0537(13) Uani 1 1 d . . .
O7 O 0.5414(2) 0.8151(2) 0.27146(16) 0.0310(9) Uani 1 1 d . . .
O8 O 0.7659(2) 1.0457(2) 0.30225(16) 0.0331(10) Uani 1 1 d . . .
O9 O 0.8079(2) 0.7810(2) 0.21379(15) 0.0268(9) Uani 1 1 d . . .
O10 O 0.8230(2) 0.8893(2) 0.18596(14) 0.0245(9) Uani 1 1 d . . .
O11 O 0.6857(2) 0.8010(2) 0.14955(14) 0.0246(9) Uani 1 1 d . . .
O12 O 0.5792(3) 0.7210(3) 0.16006(18) 0.0624(16) Uani 1 1 d . . .
C1 C 0.2349(3) 0.4705(3) 0.3005(2) 0.0188(12) Uani 1 1 d . . .
C2 C 0.1302(3) 0.3024(3) 0.2077(2) 0.0207(12) Uani 1 1 d . . .
C3 C 0.2475(3) 0.3250(3) 0.2725(2) 0.0228(12) Uani 1 1 d . . .
C4 C 0.1110(3) 0.4514(3) 0.2435(2) 0.0228(12) Uani 1 1 d . . .
C5 C 0.3681(3) 0.4076(3) 0.1886(2) 0.0233(12) Uani 1 1 d . . .
C6 C 0.1430(4) 0.4391(4) 0.1258(2) 0.0354(15) Uani 1 1 d . . .
C7 C 0.2767(3) 0.5860(3) 0.3841(2) 0.0168(11) Uani 1 1 d . . .
C8 C 0.3276(3) 0.5711(3) 0.4243(2) 0.0188(11) Uani 1 1 d . . .
C9 C 0.3596(3) 0.6391(3) 0.4644(2) 0.0202(12) Uani 1 1 d . . .
H9 H 0.3954 0.6311 0.4920 0.024 Uiso 1 1 calc R . .
C10 C 0.3396(3) 0.7180(3) 0.4641(2) 0.0238(12) Uani 1 1 d . . .
H10 H 0.3634 0.7639 0.4907 0.029 Uiso 1 1 calc R . .
C11 C 0.2852(3) 0.7303(3) 0.4256(2) 0.0224(12) Uani 1 1 d . . .
H11 H 0.2704 0.7848 0.4269 0.027 Uiso 1 1 calc R . .
C12 C 0.2513(3) 0.6646(3) 0.3845(2) 0.0192(11) Uani 1 1 d . . .
C13 C 0.1887(3) 0.6772(3) 0.3451(2) 0.0231(12) Uani 1 1 d . . .
C14 C 0.1039(3) 0.6631(3) 0.3539(2) 0.0275(13) Uani 1 1 d . . .
C15 C 0.0452(4) 0.6761(4) 0.3170(3) 0.0378(16) Uani 1 1 d . . .
H15 H -0.0120 0.6676 0.3224 0.045 Uiso 1 1 calc R . .
C16 C 0.0696(4) 0.7013(4) 0.2727(3) 0.0477(19) Uani 1 1 d . . .
H16 H 0.0292 0.7091 0.2475 0.057 Uiso 1 1 calc R . .
C17 C 0.1520(4) 0.7153(4) 0.2648(3) 0.0401(16) Uani 1 1 d . . .
H17 H 0.1673 0.7339 0.2345 0.048 Uiso 1 1 calc R . .
C18 C 0.2138(4) 0.7030(3) 0.2998(2) 0.0291(13) Uani 1 1 d . . .
C19 C 0.3385(4) 0.4856(3) 0.4273(2) 0.0250(13) Uani 1 1 d . . .
C20 C 0.4044(4) 0.4377(4) 0.4009(2) 0.0328(15) Uani 1 1 d . . .
C21 C 0.4082(5) 0.3568(4) 0.4037(3) 0.051(2) Uani 1 1 d . . .
H21 H 0.4524 0.3233 0.3867 0.061 Uiso 1 1 calc R . .
C22 C 0.3493(6) 0.3251(4) 0.4306(3) 0.066(3) Uani 1 1 d . . .
H22 H 0.3526 0.2695 0.4310 0.080 Uiso 1 1 calc R . .
C23 C 0.2855(5) 0.3717(4) 0.4570(3) 0.057(2) Uani 1 1 d . . .
H23 H 0.2457 0.3484 0.4757 0.068 Uiso 1 1 calc R . .
C24 C 0.2793(4) 0.4527(3) 0.4561(2) 0.0313(14) Uani 1 1 d . . .
C25 C 0.5522(4) 0.4882(4) 0.3989(3) 0.061(2) Uani 1 1 d . . .
H25A H 0.5913 0.5108 0.3775 0.092 Uiso 1 1 calc R . .
H25B H 0.5732 0.4366 0.4033 0.092 Uiso 1 1 calc R . .
H25C H 0.5460 0.5277 0.4348 0.092 Uiso 1 1 calc R . .
C26 C 0.4677(4) 0.4720(4) 0.3694(2) 0.0325(14) Uani 1 1 d . . .
H26 H 0.4472 0.5258 0.3662 0.039 Uiso 1 1 calc R . .
C27 C 0.4774(4) 0.4149(4) 0.3116(2) 0.0392(16) Uani 1 1 d . . .
H27A H 0.5182 0.4389 0.2922 0.059 Uiso 1 1 calc R . .
H27B H 0.4240 0.4081 0.2923 0.059 Uiso 1 1 calc R . .
H27C H 0.4963 0.3612 0.3136 0.059 Uiso 1 1 calc R . .
C28 C 0.1251(4) 0.4611(5) 0.4755(3) 0.057(2) Uani 1 1 d . . .
H28A H 0.0826 0.4974 0.4957 0.085 Uiso 1 1 calc R . .
H28B H 0.1265 0.4110 0.4874 0.085 Uiso 1 1 calc R . .
H28C H 0.1121 0.4466 0.4365 0.085 Uiso 1 1 calc R . .
C29 C 0.2102(4) 0.5056(4) 0.4866(2) 0.0298(14) Uani 1 1 d . . .
H29 H 0.2073 0.5557 0.4734 0.036 Uiso 1 1 calc R . .
C30 C 0.2290(4) 0.5337(4) 0.5475(2) 0.0436(17) Uani 1 1 d . . .
H30A H 0.1838 0.5677 0.5663 0.065 Uiso 1 1 calc R . .
H30B H 0.2810 0.5660 0.5543 0.065 Uiso 1 1 calc R . .
H30C H 0.2343 0.4856 0.5612 0.065 Uiso 1 1 calc R . .
C31 C 0.0742(4) 0.7051(4) 0.4543(3) 0.0429(17) Uani 1 1 d . . .
H31A H 0.0575 0.6840 0.4845 0.064 Uiso 1 1 calc R . .
H31B H 0.0339 0.7451 0.4495 0.064 Uiso 1 1 calc R . .
H31C H 0.1290 0.7318 0.4622 0.064 Uiso 1 1 calc R . .
C32 C 0.0777(3) 0.6338(4) 0.4021(2) 0.0328(14) Uani 1 1 d . . .
H32 H 0.1206 0.5952 0.4079 0.039 Uiso 1 1 calc R . .
C33 C -0.0062(4) 0.5868(4) 0.3930(3) 0.0419(17) Uani 1 1 d . . .
H33A H -0.0196 0.5693 0.4253 0.063 Uiso 1 1 calc R . .
H33B H -0.0028 0.5384 0.3614 0.063 Uiso 1 1 calc R . .
H33C H -0.0495 0.6228 0.3865 0.063 Uiso 1 1 calc R . .
C34 C 0.3220(4) 0.8120(4) 0.3053(2) 0.0360(15) Uani 1 1 d . . .
H34A H 0.3805 0.8218 0.2988 0.054 Uiso 1 1 calc R . .
H34B H 0.3101 0.8365 0.3438 0.054 Uiso 1 1 calc R . .
H34C H 0.2871 0.8370 0.2830 0.054 Uiso 1 1 calc R . .
C35 C 0.3039(4) 0.7205(4) 0.2903(2) 0.0329(14) Uani 1 1 d . . .
H35 H 0.3380 0.6976 0.3151 0.039 Uiso 1 1 calc R . .
C36 C 0.3298(5) 0.6776(4) 0.2319(3) 0.0484(19) Uani 1 1 d . . .
H36A H 0.3883 0.6903 0.2274 0.073 Uiso 1 1 calc R . .
H36B H 0.2958 0.6970 0.2063 0.073 Uiso 1 1 calc R . .
H36C H 0.3218 0.6180 0.2246 0.073 Uiso 1 1 calc R . .
C37 C 0.0241(3) 0.1819(3) 0.1874(2) 0.0168(11) Uani 1 1 d . . .
C38 C 0.0087(3) 0.1409(3) 0.2267(2) 0.0197(11) Uani 1 1 d . . .
C39 C -0.0510(3) 0.0800(3) 0.2160(2) 0.0245(12) Uani 1 1 d . . .
H39 H -0.0638 0.0532 0.2430 0.029 Uiso 1 1 calc R . .
C40 C -0.0935(3) 0.0565(3) 0.1661(2) 0.0241(12) Uani 1 1 d . . .
H40 H -0.1341 0.0134 0.1588 0.029 Uiso 1 1 calc R . .
C41 C -0.0754(3) 0.0970(3) 0.1272(2) 0.0214(11) Uani 1 1 d . . .
H41 H -0.1041 0.0807 0.0932 0.026 Uiso 1 1 calc R . .
C42 C -0.0167(3) 0.1606(3) 0.1366(2) 0.0204(11) Uani 1 1 d . . .
C43 C 0.0042(3) 0.1994(3) 0.0926(2) 0.0221(12) Uani 1 1 d . . .
C44 C -0.0497(3) 0.2556(4) 0.0808(2) 0.0280(13) Uani 1 1 d . . .
C45 C -0.0318(4) 0.2850(4) 0.0367(2) 0.0308(14) Uani 1 1 d . . .
H45 H -0.0678 0.3232 0.0280 0.037 Uiso 1 1 calc R . .
C46 C 0.0744(3) 0.1743(4) 0.0617(2) 0.0287(13) Uani 1 1 d . . .
C47 C 0.0890(3) 0.2055(4) 0.0180(2) 0.0322(14) Uani 1 1 d . . .
H47 H 0.1365 0.1883 -0.0036 0.039 Uiso 1 1 calc R . .
C48 C 0.0373(4) 0.2599(4) 0.0051(2) 0.0374(15) Uani 1 1 d . . .
H48 H 0.0484 0.2803 -0.0250 0.045 Uiso 1 1 calc R . .
C49 C 0.0322(3) 0.2230(3) 0.3241(2) 0.0257(13) Uani 1 1 d . . .
C50 C 0.0562(3) 0.1590(3) 0.2797(2) 0.0225(12) Uani 1 1 d . . .
C51 C 0.1213(3) 0.1066(3) 0.2854(2) 0.0209(12) Uani 1 1 d . . .
C52 C 0.1588(3) 0.1214(3) 0.3359(2) 0.0265(13) Uani 1 1 d . . .
H52 H 0.2021 0.0866 0.3405 0.032 Uiso 1 1 calc R . .
C53 C 0.1358(3) 0.1849(3) 0.3801(2) 0.0257(13) Uani 1 1 d . . .
H53 H 0.1630 0.1934 0.4143 0.031 Uiso 1 1 calc R . .
C54 C 0.0735(3) 0.2353(3) 0.3740(2) 0.0262(13) Uani 1 1 d . . .
H54 H 0.0580 0.2793 0.4041 0.031 Uiso 1 1 calc R . .
C55 C 0.1214(4) 0.0271(4) 0.0308(3) 0.0453(17) Uani 1 1 d . . .
H55A H 0.1592 -0.0122 0.0394 0.068 Uiso 1 1 calc R . .
H55B H 0.1337 0.0326 -0.0054 0.068 Uiso 1 1 calc R . .
H55C H 0.0641 0.0071 0.0312 0.068 Uiso 1 1 calc R . .
C56 C 0.1326(3) 0.1112(4) 0.0733(2) 0.0291(13) Uani 1 1 d . . .
H56 H 0.1180 0.1041 0.1096 0.035 Uiso 1 1 calc R . .
C57 C 0.2229(3) 0.1413(4) 0.0766(2) 0.0380(16) Uani 1 1 d . . .
H57A H 0.2588 0.0997 0.0841 0.057 Uiso 1 1 calc R . .
H57B H 0.2295 0.1928 0.1058 0.057 Uiso 1 1 calc R . .
H57C H 0.2383 0.1508 0.0419 0.057 Uiso 1 1 calc R . .
C58 C -0.1278(4) 0.3779(4) 0.1368(3) 0.0463(18) Uani 1 1 d . . .
H58A H -0.1783 0.3938 0.1578 0.069 Uiso 1 1 calc R . .
H58B H -0.1266 0.4033 0.1069 0.069 Uiso 1 1 calc R . .
H58C H -0.0792 0.3966 0.1606 0.069 Uiso 1 1 calc R . .
C59 C -0.1270(3) 0.2847(3) 0.1139(2) 0.0288(13) Uani 1 1 d . . .
H59 H -0.1273 0.2604 0.1452 0.035 Uiso 1 1 calc R . .
C60 C -0.2043(4) 0.2526(4) 0.0790(3) 0.0422(17) Uani 1 1 d . . .
H60A H -0.2539 0.2709 0.1004 0.063 Uiso 1 1 calc R . .
H60B H -0.2043 0.1924 0.0669 0.063 Uiso 1 1 calc R . .
H60C H -0.2044 0.2739 0.0472 0.063 Uiso 1 1 calc R . .
C61 C 0.1856(3) -0.0343(3) 0.2509(2) 0.0330(14) Uani 1 1 d . . .
H61A H 0.2041 -0.0745 0.2178 0.049 Uiso 1 1 calc R . .
H61B H 0.1417 -0.0591 0.2677 0.049 Uiso 1 1 calc R . .
H61C H 0.2324 -0.0173 0.2765 0.049 Uiso 1 1 calc R . .
C62 C 0.1522(3) 0.0406(3) 0.2364(2) 0.0237(12) Uani 1 1 d . . .
H62 H 0.1044 0.0217 0.2105 0.028 Uiso 1 1 calc R . .
C63 C 0.2180(4) 0.0782(4) 0.2080(2) 0.0375(15) Uani 1 1 d . . .
H63A H 0.2379 0.0360 0.1763 0.056 Uiso 1 1 calc R . .
H63B H 0.2644 0.0997 0.2332 0.056 Uiso 1 1 calc R . .
H63C H 0.1940 0.1230 0.1961 0.056 Uiso 1 1 calc R . .
C64 C -0.0190(4) 0.3686(4) 0.3424(3) 0.0473(18) Uani 1 1 d . . .
H64A H -0.0668 0.4005 0.3373 0.071 Uiso 1 1 calc R . .
H64B H 0.0290 0.3839 0.3239 0.071 Uiso 1 1 calc R . .
H64C H -0.0063 0.3802 0.3814 0.071 Uiso 1 1 calc R . .
C65 C -0.0387(4) 0.2778(4) 0.3189(2) 0.0321(14) Uani 1 1 d . . .
H65 H -0.0518 0.2676 0.2793 0.039 Uiso 1 1 calc R . .
C66 C -0.1156(4) 0.2550(4) 0.3459(3) 0.055(2) Uani 1 1 d . . .
H66A H -0.1612 0.2904 0.3421 0.082 Uiso 1 1 calc R . .
H66B H -0.1037 0.2623 0.3845 0.082 Uiso 1 1 calc R . .
H66C H -0.1314 0.1974 0.3284 0.082 Uiso 1 1 calc R . .
C67 C 0.4486(3) 0.4149(3) 0.1637(2) 0.0221(12) Uani 1 1 d . . .
C68 C 0.4924(4) 0.3455(4) 0.1393(2) 0.0299(14) Uani 1 1 d . . .
H68 H 0.4715 0.2926 0.1389 0.036 Uiso 1 1 calc R . .
C69 C 0.5671(3) 0.3538(4) 0.1153(2) 0.0337(14) Uani 1 1 d . . .
H69 H 0.5970 0.3060 0.0979 0.040 Uiso 1 1 calc R . .
C70 C 0.5985(4) 0.4293(4) 0.1161(2) 0.0370(15) Uani 1 1 d . . .
H70 H 0.6508 0.4337 0.1002 0.044 Uiso 1 1 calc R . .
C71 C 0.5549(4) 0.4997(4) 0.1398(2) 0.0336(14) Uani 1 1 d . . .
H71 H 0.5762 0.5523 0.1397 0.040 Uiso 1 1 calc R . .
C72 C 0.4800(3) 0.4922(4) 0.1637(2) 0.0305(14) Uani 1 1 d . . .
H72 H 0.4496 0.5400 0.1803 0.037 Uiso 1 1 calc R . .
C73 C 0.1640(4) 0.4841(4) 0.0845(3) 0.0373(15) Uani 1 1 d . . .
C74 C 0.2346(4) 0.5354(4) 0.0912(3) 0.0461(18) Uani 1 1 d . . .
H74 H 0.2690 0.5428 0.1225 0.055 Uiso 1 1 calc R . .
C75 C 0.2555(5) 0.5764(4) 0.0519(3) 0.058(2) Uani 1 1 d . . .
H75 H 0.3029 0.6117 0.0563 0.070 Uiso 1 1 calc R . .
C76 C 0.2034(5) 0.5628(5) 0.0067(3) 0.059(2) Uani 1 1 d . . .
H76 H 0.2173 0.5878 -0.0210 0.071 Uiso 1 1 calc R . .
C77 C 0.1320(5) 0.5141(5) 0.0004(3) 0.062(2) Uani 1 1 d . . .
H77 H 0.0975 0.5071 -0.0309 0.074 Uiso 1 1 calc R . .
C78 C 0.1109(4) 0.4757(4) 0.0394(3) 0.0484(18) Uani 1 1 d . . .
H78 H 0.0610 0.4440 0.0359 0.058 Uiso 1 1 calc R . .
C79 C 0.6229(3) 0.9515(3) 0.21491(19) 0.0155(10) Uani 1 1 d U . .
C80 C 0.7329(3) 0.8598(3) 0.3037(2) 0.0199(12) Uani 1 1 d . . .
C81 C 0.6019(3) 0.8334(3) 0.2543(2) 0.0198(11) Uani 1 1 d . . .
C82 C 0.7435(3) 0.9820(3) 0.2769(2) 0.0237(12) Uani 1 1 d . . .
C83 C 0.8489(3) 0.8188(4) 0.1872(2) 0.0274(13) Uani 1 1 d . . .
C84 C 0.6315(4) 0.7414(4) 0.1321(2) 0.0330(14) Uani 1 1 d . . .
C85 C 0.5208(3) 1.0508(3) 0.1917(2) 0.0156(11) Uani 1 1 d . . .
C86 C 0.5075(3) 1.1276(3) 0.2292(2) 0.0166(11) Uani 1 1 d . . .
C87 C 0.4490(3) 1.1778(3) 0.2160(2) 0.0193(11) Uani 1 1 d . . .
H87 H 0.4376 1.2292 0.2412 0.023 Uiso 1 1 calc R . .
C88 C 0.4073(3) 1.1542(3) 0.1667(2) 0.0235(12) Uani 1 1 d . . .
H88 H 0.3670 1.1892 0.1586 0.028 Uiso 1 1 calc R . .
C89 C 0.4233(3) 1.0802(3) 0.1291(2) 0.0189(11) Uani 1 1 d . . .
H89 H 0.3955 1.0657 0.0948 0.023 Uiso 1 1 calc R . .
C90 C 0.4802(3) 1.0265(3) 0.1412(2) 0.0170(11) Uani 1 1 d . . .
C91 C 0.4975(3) 0.9477(3) 0.09835(19) 0.0149(10) Uani 1 1 d . . .
C92 C 0.5669(3) 0.9443(3) 0.0658(2) 0.0202(11) Uani 1 1 d . . .
C93 C 0.5776(3) 0.8729(3) 0.0224(2) 0.0246(12) Uani 1 1 d . . .
H93 H 0.6241 0.8694 -0.0004 0.030 Uiso 1 1 calc R . .
C94 C 0.5217(3) 0.8083(3) 0.0129(2) 0.0253(12) Uani 1 1 d . . .
H94 H 0.5296 0.7609 -0.0168 0.030 Uiso 1 1 calc R . .
C95 C 0.4548(3) 0.8116(3) 0.0456(2) 0.0247(12) Uani 1 1 d . . .
H95 H 0.4173 0.7659 0.0387 0.030 Uiso 1 1 calc R . .
C96 C 0.4406(3) 0.8809(3) 0.0891(2) 0.0206(11) Uani 1 1 d . A .
C97 C 0.5557(3) 1.1587(3) 0.2822(2) 0.0204(12) Uani 1 1 d . . .
C98 C 0.5334(3) 1.1333(3) 0.3272(2) 0.0204(12) Uani 1 1 d . . .
C99 C 0.5733(3) 1.1702(3) 0.3769(2) 0.0272(13) Uani 1 1 d . . .
H99 H 0.5584 1.1543 0.4083 0.033 Uiso 1 1 calc R . .
C100 C 0.6347(3) 1.2299(3) 0.3804(2) 0.0310(14) Uani 1 1 d . . .
H10A H 0.6616 1.2549 0.4143 0.037 Uiso 1 1 calc R . .
C101 C 0.6569(3) 1.2533(3) 0.3353(2) 0.0280(13) Uani 1 1 d . . .
H10B H 0.6987 1.2946 0.3385 0.034 Uiso 1 1 calc R . .
C102 C 0.6194(3) 1.2175(3) 0.2848(2) 0.0222(12) Uani 1 1 d . . .
C103 C 0.3970(8) 0.8568(9) 0.1758(6) 0.039(3) Uani 0.551(11) 1 d P A 1
H10C H 0.4177 0.8007 0.1637 0.059 Uiso 0.551(11) 1 calc PR A 1
H10D H 0.3508 0.8586 0.2005 0.059 Uiso 0.551(11) 1 calc PR A 1
H10E H 0.4416 0.8943 0.1947 0.059 Uiso 0.551(11) 1 calc PR A 1
C104 C 0.3670(3) 0.8833(3) 0.1258(2) 0.0242(12) Uani 1 1 d . . .
H10F H 0.3496 0.9417 0.1392 0.029 Uiso 0.551(11) 1 calc PR A 1
H10G H 0.3689 0.9373 0.1545 0.029 Uiso 0.449(11) 1 calc PR A 2
C105 C 0.2928(8) 0.8326(10) 0.0975(6) 0.043(4) Uani 0.551(11) 1 d P A 1
H10H H 0.2743 0.8533 0.0674 0.064 Uiso 0.551(11) 1 calc PR A 1
H10I H 0.2478 0.8368 0.1235 0.064 Uiso 0.551(11) 1 calc PR A 1
H10J H 0.3084 0.7750 0.0834 0.064 Uiso 0.551(11) 1 calc PR A 1
C106 C 0.7166(3) 0.9860(4) 0.0873(2) 0.0332(15) Uani 1 1 d . . .
H10K H 0.7565 1.0321 0.0939 0.050 Uiso 1 1 calc R . .
H10L H 0.7342 0.9414 0.0562 0.050 Uiso 1 1 calc R . .
H10M H 0.7138 0.9661 0.1197 0.050 Uiso 1 1 calc R . .
C107 C 0.6308(3) 1.0146(3) 0.0752(2) 0.0205(11) Uani 1 1 d . . .
H10N H 0.6137 1.0591 0.1077 0.025 Uiso 1 1 calc R . .
C108 C 0.6340(4) 1.0503(4) 0.0270(2) 0.0340(14) Uani 1 1 d . . .
H10O H 0.6750 1.0955 0.0345 0.051 Uiso 1 1 calc R . .
H10P H 0.5793 1.0709 0.0212 0.051 Uiso 1 1 calc R . .
H10Q H 0.6496 1.0074 -0.0056 0.051 Uiso 1 1 calc R . .
C109 C 0.7172(4) 1.1768(4) 0.2080(2) 0.0354(15) Uani 1 1 d . . .
H10R H 0.7374 1.1894 0.1753 0.053 Uiso 1 1 calc R . .
H10S H 0.6934 1.1209 0.1981 0.053 Uiso 1 1 calc R . .
H10T H 0.7633 1.1809 0.2338 0.053 Uiso 1 1 calc R . .
C110 C 0.6507(3) 1.2380(3) 0.2343(2) 0.0263(13) Uani 1 1 d . . .
H11A H 0.6033 1.2308 0.2079 0.032 Uiso 1 1 calc R . .
C111 C 0.6853(4) 1.3257(4) 0.2446(2) 0.0351(14) Uani 1 1 d . . .
H11B H 0.7037 1.3342 0.2102 0.053 Uiso 1 1 calc R . .
H11C H 0.7323 1.3343 0.2702 0.053 Uiso 1 1 calc R . .
H11D H 0.6420 1.3649 0.2600 0.053 Uiso 1 1 calc R . .
C112 C 0.4902(4) 1.0042(3) 0.3518(3) 0.0365(15) Uani 1 1 d . . .
H11E H 0.4445 0.9643 0.3488 0.055 Uiso 1 1 calc R . .
H11F H 0.5031 1.0306 0.3903 0.055 Uiso 1 1 calc R . .
H11G H 0.5392 0.9759 0.3340 0.055 Uiso 1 1 calc R . .
C113 C 0.4654(3) 1.0689(3) 0.3246(2) 0.0226(12) Uani 1 1 d . . .
H11H H 0.4538 1.0404 0.2853 0.027 Uiso 1 1 calc R . .
C114 C 0.3857(3) 1.1091(4) 0.3490(3) 0.0379(15) Uani 1 1 d . . .
H11I H 0.3428 1.0665 0.3466 0.057 Uiso 1 1 calc R . .
H11J H 0.3673 1.1470 0.3288 0.057 Uiso 1 1 calc R . .
H11K H 0.3958 1.1394 0.3872 0.057 Uiso 1 1 calc R . .
C115 C 0.7797(3) 0.8164(3) 0.3857(2) 0.0191(11) Uani 1 1 d . . .
C116 C 0.7495(3) 0.7396(3) 0.3885(2) 0.0201(11) Uani 1 1 d . . .
C117 C 0.7848(3) 0.7073(3) 0.4271(2) 0.0224(12) Uani 1 1 d . . .
H11L H 0.7669 0.6545 0.4290 0.027 Uiso 1 1 calc R . .
C118 C 0.8455(3) 0.7500(3) 0.4630(2) 0.0243(12) Uani 1 1 d . . .
H11M H 0.8695 0.7261 0.4888 0.029 Uiso 1 1 calc R . .
C119 C 0.8710(3) 0.8276(3) 0.4615(2) 0.0213(11) Uani 1 1 d . . .
H11N H 0.9118 0.8572 0.4867 0.026 Uiso 1 1 calc R . .
C120 C 0.8375(3) 0.8628(3) 0.4233(2) 0.0185(11) Uani 1 1 d . . .
C121 C 0.8590(3) 0.9500(3) 0.4258(2) 0.0228(12) Uani 1 1 d . . .
C122 C 0.9282(4) 0.9687(4) 0.3992(2) 0.0277(14) Uani 1 1 d . . .
C123 C 0.9488(4) 1.0515(4) 0.4049(2) 0.0371(15) Uani 1 1 d . . .
H12 H 0.9960 1.0652 0.3871 0.044 Uiso 1 1 calc R . .
C124 C 0.9009(4) 1.1129(4) 0.4362(2) 0.0418(17) Uani 1 1 d . . .
H12A H 0.9156 1.1689 0.4403 0.050 Uiso 1 1 calc R . .
C125 C 0.8319(4) 1.0937(3) 0.4616(2) 0.0348(15) Uani 1 1 d . . .
H12B H 0.7995 1.1366 0.4832 0.042 Uiso 1 1 calc R . .
C126 C 0.8089(3) 1.0124(3) 0.4560(2) 0.0248(13) Uani 1 1 d . . .
C127 C 0.6772(3) 0.6968(3) 0.3544(2) 0.0234(12) Uani 1 1 d . . .
C128 C 0.5971(3) 0.7208(3) 0.3717(2) 0.0274(13) Uani 1 1 d . . .
C129 C 0.5292(4) 0.6777(4) 0.3428(3) 0.0388(16) Uani 1 1 d . . .
H12C H 0.4747 0.6919 0.3551 0.047 Uiso 1 1 calc R . .
C130 C 0.5413(4) 0.6142(4) 0.2962(3) 0.0428(17) Uani 1 1 d . . .
H13 H 0.4947 0.5854 0.2764 0.051 Uiso 1 1 calc R . .
C131 C 0.6195(4) 0.5922(4) 0.2783(3) 0.0420(17) Uani 1 1 d . . .
H13A H 0.6263 0.5486 0.2461 0.050 Uiso 1 1 calc R . .
C132 C 0.6898(4) 0.6330(4) 0.3068(2) 0.0321(14) Uani 1 1 d . . .
C133 C 0.6567(4) 1.0381(4) 0.4712(3) 0.0516(19) Uani 1 1 d . . .
H13B H 0.6073 1.0231 0.4885 0.077 Uiso 1 1 calc R . .
H13C H 0.6474 1.0238 0.4317 0.077 Uiso 1 1 calc R . .
H13D H 0.6679 1.0973 0.4853 0.077 Uiso 1 1 calc R . .
C134 C 0.7303(3) 0.9916(3) 0.4834(2) 0.0281(13) Uani 1 1 d . . .
H13E H 0.7178 0.9316 0.4678 0.034 Uiso 1 1 calc R . .
C135 C 0.7433(4) 1.0078(4) 0.5445(2) 0.0425(17) Uani 1 1 d . . .
H13F H 0.6925 0.9930 0.5605 0.064 Uiso 1 1 calc R . .
H13G H 0.7568 1.0662 0.5609 0.064 Uiso 1 1 calc R . .
H13H H 0.7889 0.9745 0.5514 0.064 Uiso 1 1 calc R . .
C136 C 0.9750(4) 0.9079(4) 0.3032(2) 0.0348(15) Uani 1 1 d . . .
H13I H 1.0085 0.8648 0.2797 0.052 Uiso 1 1 calc R . .
H13J H 0.9959 0.9619 0.3019 0.052 Uiso 1 1 calc R . .
H13K H 0.9172 0.9004 0.2905 0.052 Uiso 1 1 calc R . .
C137 C 0.9803(3) 0.9024(3) 0.3619(2) 0.0265(13) Uani 1 1 d . . .
H13L H 0.9564 0.8477 0.3623 0.032 Uiso 1 1 calc R . .
C138 C 1.0698(3) 0.9071(4) 0.3822(2) 0.0350(15) Uani 1 1 d . . .
H13M H 1.1015 0.8638 0.3574 0.053 Uiso 1 1 calc R . .
H13N H 1.0713 0.8997 0.4187 0.053 Uiso 1 1 calc R . .
H13O H 1.0942 0.9610 0.3833 0.053 Uiso 1 1 calc R . .
C139 C 0.7821(4) 0.5869(4) 0.2246(3) 0.0512(19) Uani 1 1 d . . .
H13P H 0.8389 0.5709 0.2139 0.077 Uiso 1 1 calc R . .
H13Q H 0.7682 0.6355 0.2130 0.077 Uiso 1 1 calc R . .
H13R H 0.7436 0.5415 0.2072 0.077 Uiso 1 1 calc R . .
C140 C 0.7752(4) 0.6067(4) 0.2861(2) 0.0380(16) Uani 1 1 d . . .
H14 H 0.8146 0.6535 0.3026 0.046 Uiso 1 1 calc R . .
C141 C 0.8024(4) 0.5337(4) 0.3048(3) 0.0480(18) Uani 1 1 d . . .
H14A H 0.8581 0.5180 0.2914 0.072 Uiso 1 1 calc R . .
H14B H 0.7637 0.4873 0.2904 0.072 Uiso 1 1 calc R . .
H14C H 0.8030 0.5486 0.3446 0.072 Uiso 1 1 calc R . .
C142 C 0.5094(4) 0.8434(4) 0.4172(3) 0.051(2) Uani 1 1 d . . .
H14D H 0.5033 0.8871 0.4512 0.076 Uiso 1 1 calc R . .
H14E H 0.4586 0.8093 0.4095 0.076 Uiso 1 1 calc R . .
H14F H 0.5192 0.8680 0.3874 0.076 Uiso 1 1 calc R . .
C143 C 0.5827(4) 0.7901(4) 0.4224(3) 0.0436(18) Uani 1 1 d . . .
H14G H 0.6335 0.8264 0.4290 0.052 Uiso 1 1 calc R . .
C144 C 0.5728(5) 0.7581(6) 0.4715(3) 0.082(3) Uani 1 1 d . . .
H14H H 0.5641 0.8042 0.5038 0.122 Uiso 1 1 calc R . .
H14I H 0.6228 0.7292 0.4766 0.122 Uiso 1 1 calc R . .
H14J H 0.5249 0.7200 0.4657 0.122 Uiso 1 1 calc R . .
C145 C 0.9273(4) 0.7863(4) 0.1605(2) 0.0376(16) Uani 1 1 d . . .
C146 C 0.9435(5) 0.7038(5) 0.1516(3) 0.061(2) Uani 1 1 d . . .
H14K H 0.9040 0.6682 0.1611 0.073 Uiso 1 1 calc R . .
C147 C 1.0179(6) 0.6738(7) 0.1288(3) 0.093(4) Uani 1 1 d . . .
H14L H 1.0296 0.6174 0.1233 0.111 Uiso 1 1 calc R . .
C148 C 1.0740(6) 0.7231(8) 0.1142(3) 0.102(5) Uani 1 1 d . . .
H14M H 1.1246 0.7012 0.0983 0.122 Uiso 1 1 calc R . .
C149 C 1.0582(4) 0.8044(7) 0.1223(3) 0.081(3) Uani 1 1 d . . .
H14N H 1.0983 0.8388 0.1122 0.098 Uiso 1 1 calc R . .
C150 C 0.9836(4) 0.8380(5) 0.1452(3) 0.057(2) Uani 1 1 d . . .
H15A H 0.9721 0.8943 0.1501 0.068 Uiso 1 1 calc R . .
C151 C 0.6386(4) 0.6969(4) 0.0730(2) 0.0314(14) Uani 1 1 d . . .
C152 C 0.7038(4) 0.7141(4) 0.0431(2) 0.0349(15) Uani 1 1 d . . .
H15B H 0.7454 0.7535 0.0602 0.042 Uiso 1 1 calc R . .
C153 C 0.7084(4) 0.6734(4) -0.0124(2) 0.0438(17) Uani 1 1 d . . .
H15C H 0.7531 0.6853 -0.0330 0.053 Uiso 1 1 calc R . .
C154 C 0.6483(5) 0.6163(4) -0.0374(3) 0.051(2) Uani 1 1 d . . .
H15D H 0.6513 0.5891 -0.0751 0.061 Uiso 1 1 calc R . .
C155 C 0.5835(5) 0.5987(4) -0.0072(3) 0.048(2) Uani 1 1 d . . .
H15E H 0.5424 0.5589 -0.0245 0.057 Uiso 1 1 calc R . .
C156 C 0.5776(4) 0.6386(4) 0.0485(3) 0.0422(17) Uani 1 1 d . . .
H15F H 0.5330 0.6263 0.0691 0.051 Uiso 1 1 calc R . .
C157 C 0.3687(10) 0.8161(11) 0.1537(7) 0.039(3) Uani 0.449(11) 1 d P A 2
H0AA H 0.3658 0.7624 0.1263 0.059 Uiso 0.449(11) 1 calc PR A 2
H0AB H 0.3212 0.8212 0.1779 0.059 Uiso 0.449(11) 1 calc PR A 2
H0AC H 0.4202 0.8208 0.1750 0.059 Uiso 0.449(11) 1 calc PR A 2
C158 C 0.2861(11) 0.8783(12) 0.0922(8) 0.043(4) Uani 0.449(11) 1 d P A 2
H1AA H 0.2873 0.9215 0.0736 0.064 Uiso 0.449(11) 1 calc PR A 2
H1AB H 0.2386 0.8860 0.1164 0.064 Uiso 0.449(11) 1 calc PR A 2
H1AC H 0.2813 0.8244 0.0652 0.064 Uiso 0.449(11) 1 calc PR A 2

loop_
_atom_site_aniso_label
_atom_site_aniso_U_11
_atom_site_aniso_U_22
_atom_site_aniso_U_33
_atom_site_aniso_U_23
_atom_site_aniso_U_13
_atom_site_aniso_U_12
W1 0.01662(14) 0.02000(14) 0.01592(14) 0.00259(10) 0.00058(11) -0.00013(10)
W2 0.01553(13) 0.01748(13) 0.01516(14) 0.00399(10) -0.00100(10) 0.00257(9)
N1 0.018(2) 0.020(2) 0.019(2) 0.0015(19) -0.0008(19) 0.0025(17)
N2 0.017(2) 0.025(3) 0.017(2) 0.0024(18) -0.0038(19) 0.0016(18)
N3 0.022(2) 0.021(2) 0.013(2) 0.0014(17) 0.0022(18) 0.0004(17)
N4 0.019(2) 0.020(2) 0.011(2) 0.0024(17) -0.0021(18) 0.0001(16)
O1 0.034(2) 0.030(2) 0.033(2) 0.0124(19) -0.0035(19) -0.0020(17)
O2 0.024(2) 0.036(2) 0.029(2) 0.0053(18) 0.0000(18) 0.0078(17)
O3 0.0190(19) 0.0125(19) 0.028(2) 0.0004(15) 0.0041(16) 0.0011(14)
O4 0.026(2) 0.022(2) 0.027(2) 0.0095(16) 0.0082(17) 0.0019(15)
O5 0.026(2) 0.052(3) 0.023(2) 0.0160(19) 0.0060(18) 0.0136(18)
O6 0.029(3) 0.095(4) 0.040(3) 0.023(3) 0.001(2) 0.004(2)
O7 0.024(2) 0.036(2) 0.032(2) 0.0079(18) 0.0038(19) 0.0029(17)
O8 0.033(2) 0.030(2) 0.035(2) 0.0069(19) -0.006(2) -0.0020(17)
O9 0.027(2) 0.030(2) 0.025(2) 0.0101(18) 0.0012(17) 0.0139(16)
O10 0.020(2) 0.029(2) 0.022(2) 0.0033(16) 0.0038(16) 0.0007(16)
O11 0.024(2) 0.031(2) 0.015(2) 0.0024(16) -0.0014(16) -0.0014(16)
O12 0.069(4) 0.076(4) 0.030(3) -0.001(2) 0.008(3) -0.041(3)
C1 0.012(3) 0.027(3) 0.022(3) 0.013(2) 0.001(2) 0.003(2)
C2 0.019(3) 0.030(3) 0.012(3) 0.004(2) -0.002(2) 0.006(2)
C3 0.027(3) 0.018(3) 0.021(3) 0.000(2) 0.003(2) -0.002(2)
C4 0.023(3) 0.015(3) 0.030(3) 0.006(2) -0.005(3) -0.002(2)
C5 0.022(3) 0.034(3) 0.018(3) 0.014(2) -0.002(2) 0.003(2)
C6 0.031(4) 0.053(4) 0.020(3) 0.007(3) 0.004(3) 0.007(3)
C7 0.019(3) 0.014(3) 0.015(3) -0.001(2) 0.003(2) 0.0010(19)
C8 0.018(3) 0.018(3) 0.021(3) 0.006(2) 0.004(2) -0.0008(19)
C9 0.019(3) 0.019(3) 0.024(3) 0.008(2) -0.003(2) -0.003(2)
C10 0.029(3) 0.021(3) 0.019(3) 0.000(2) 0.003(2) -0.003(2)
C11 0.022(3) 0.021(3) 0.022(3) 0.004(2) 0.002(2) 0.003(2)
C12 0.017(3) 0.026(3) 0.016(3) 0.008(2) 0.004(2) 0.004(2)
C13 0.028(3) 0.018(3) 0.020(3) 0.000(2) -0.005(2) 0.005(2)
C14 0.028(3) 0.012(3) 0.036(4) -0.003(2) -0.006(3) 0.002(2)
C15 0.027(3) 0.027(3) 0.055(5) 0.004(3) -0.013(3) 0.001(2)
C16 0.056(5) 0.036(4) 0.050(5) 0.013(3) -0.034(4) 0.008(3)
C17 0.053(4) 0.035(4) 0.033(4) 0.011(3) -0.013(3) 0.005(3)
C18 0.043(4) 0.020(3) 0.025(3) 0.007(2) -0.002(3) 0.009(2)
C19 0.037(3) 0.019(3) 0.019(3) 0.007(2) -0.008(3) 0.002(2)
C20 0.048(4) 0.027(3) 0.023(3) 0.004(3) -0.004(3) 0.012(3)
C21 0.087(6) 0.042(4) 0.027(4) 0.013(3) 0.012(4) 0.039(4)
C22 0.145(9) 0.025(4) 0.036(4) 0.017(3) 0.020(5) 0.021(4)
C23 0.108(7) 0.028(4) 0.037(4) 0.014(3) 0.019(4) -0.006(4)
C24 0.055(4) 0.020(3) 0.021(3) 0.009(2) -0.005(3) -0.006(3)
C25 0.048(5) 0.058(5) 0.065(5) -0.004(4) -0.023(4) 0.012(4)
C26 0.030(3) 0.026(3) 0.036(4) 0.000(3) -0.004(3) 0.013(2)
C27 0.033(4) 0.048(4) 0.032(4) 0.004(3) 0.003(3) 0.006(3)
C28 0.048(5) 0.069(6) 0.064(5) 0.036(4) -0.010(4) -0.030(4)
C29 0.031(3) 0.037(4) 0.027(3) 0.019(3) -0.004(3) -0.009(3)
C30 0.056(5) 0.052(4) 0.025(4) 0.013(3) 0.000(3) 0.012(3)
C31 0.023(3) 0.052(4) 0.042(4) -0.005(3) 0.004(3) -0.006(3)
C32 0.022(3) 0.035(4) 0.038(4) 0.005(3) 0.000(3) -0.001(2)
C33 0.028(3) 0.034(4) 0.054(4) -0.005(3) 0.015(3) -0.003(3)
C34 0.041(4) 0.043(4) 0.022(3) 0.007(3) 0.002(3) -0.002(3)
C35 0.039(4) 0.037(4) 0.028(3) 0.017(3) 0.004(3) 0.008(3)
C36 0.080(6) 0.025(4) 0.039(4) 0.005(3) 0.018(4) 0.006(3)
C37 0.011(2) 0.018(3) 0.019(3) 0.002(2) -0.002(2) 0.0011(18)
C38 0.018(3) 0.024(3) 0.016(3) 0.004(2) 0.002(2) 0.005(2)
C39 0.020(3) 0.034(3) 0.024(3) 0.015(2) -0.003(2) 0.004(2)
C40 0.017(3) 0.027(3) 0.027(3) 0.005(2) -0.002(2) -0.005(2)
C41 0.014(3) 0.031(3) 0.017(3) 0.005(2) -0.004(2) 0.002(2)
C42 0.013(3) 0.026(3) 0.021(3) 0.003(2) 0.002(2) 0.004(2)
C43 0.016(3) 0.032(3) 0.016(3) 0.005(2) -0.004(2) -0.003(2)
C44 0.022(3) 0.035(3) 0.027(3) 0.008(3) -0.003(3) 0.001(2)
C45 0.026(3) 0.041(4) 0.031(3) 0.019(3) -0.005(3) -0.002(3)
C46 0.021(3) 0.048(4) 0.019(3) 0.013(3) 0.000(2) 0.000(2)
C47 0.016(3) 0.055(4) 0.025(3) 0.009(3) 0.004(2) 0.000(3)
C48 0.034(4) 0.057(4) 0.024(3) 0.017(3) -0.002(3) -0.009(3)
C49 0.025(3) 0.031(3) 0.023(3) 0.010(2) 0.000(2) 0.004(2)
C50 0.018(3) 0.029(3) 0.022(3) 0.010(2) -0.002(2) -0.005(2)
C51 0.017(3) 0.022(3) 0.022(3) 0.005(2) -0.001(2) -0.001(2)
C52 0.012(3) 0.038(4) 0.032(3) 0.013(3) 0.005(2) 0.006(2)
C53 0.024(3) 0.038(3) 0.015(3) 0.007(2) -0.008(2) -0.002(2)
C54 0.030(3) 0.025(3) 0.020(3) 0.002(2) -0.004(2) -0.002(2)
C55 0.036(4) 0.050(4) 0.044(4) 0.002(3) 0.003(3) 0.004(3)
C56 0.020(3) 0.048(4) 0.017(3) 0.004(3) 0.004(2) 0.009(2)
C57 0.013(3) 0.062(4) 0.032(3) 0.002(3) -0.001(3) 0.011(3)
C58 0.032(4) 0.045(4) 0.062(5) 0.014(4) 0.011(3) 0.007(3)
C59 0.021(3) 0.032(3) 0.038(4) 0.017(3) 0.004(3) 0.008(2)
C60 0.021(3) 0.054(5) 0.054(5) 0.018(3) 0.005(3) 0.005(3)
C61 0.029(3) 0.039(4) 0.030(3) 0.007(3) 0.011(3) 0.008(3)
C62 0.018(3) 0.033(3) 0.021(3) 0.007(2) 0.000(2) 0.007(2)
C63 0.036(4) 0.047(4) 0.031(4) 0.013(3) 0.017(3) 0.018(3)
C64 0.054(5) 0.035(4) 0.056(5) 0.017(3) 0.004(4) 0.017(3)
C65 0.034(4) 0.032(4) 0.027(3) 0.002(3) -0.006(3) 0.014(3)
C66 0.029(4) 0.043(4) 0.092(6) 0.016(4) -0.007(4) 0.015(3)
C67 0.016(3) 0.031(3) 0.020(3) 0.008(2) 0.000(2) -0.002(2)
C68 0.030(3) 0.031(3) 0.032(3) 0.015(3) 0.001(3) 0.000(2)
C69 0.024(3) 0.047(4) 0.028(3) 0.006(3) -0.001(3) 0.009(3)
C70 0.017(3) 0.063(5) 0.035(4) 0.021(3) 0.001(3) -0.004(3)
C71 0.033(3) 0.041(4) 0.025(3) 0.009(3) -0.005(3) -0.014(3)
C72 0.027(3) 0.040(4) 0.023(3) 0.008(3) 0.000(3) -0.005(3)
C73 0.032(4) 0.042(4) 0.039(4) 0.011(3) 0.007(3) 0.019(3)
C74 0.060(5) 0.032(4) 0.047(4) 0.011(3) 0.002(4) 0.009(3)
C75 0.065(5) 0.046(5) 0.069(6) 0.024(4) 0.008(5) 0.013(4)
C76 0.075(6) 0.061(6) 0.055(5) 0.040(4) 0.003(5) 0.016(4)
C77 0.081(6) 0.062(6) 0.049(5) 0.023(4) 0.010(5) 0.036(5)
C78 0.052(5) 0.065(5) 0.032(4) 0.019(4) -0.001(3) 0.017(4)
C79 0.0154(13) 0.0157(13) 0.0142(13) 0.0024(9) 0.0004(9) 0.0009(9)
C80 0.016(3) 0.014(3) 0.028(3) 0.003(2) -0.001(2) -0.0028(19)
C81 0.021(3) 0.023(3) 0.016(3) 0.006(2) -0.003(2) 0.009(2)
C82 0.021(3) 0.021(3) 0.031(3) 0.009(2) 0.009(2) 0.004(2)
C83 0.020(3) 0.035(4) 0.023(3) 0.002(3) -0.010(2) 0.009(2)
C84 0.041(4) 0.032(4) 0.026(3) 0.008(3) -0.005(3) 0.001(3)
C85 0.010(2) 0.015(3) 0.024(3) 0.010(2) -0.002(2) 0.0025(18)
C86 0.014(3) 0.021(3) 0.018(3) 0.011(2) -0.001(2) 0.0001(19)
C87 0.016(3) 0.018(3) 0.023(3) 0.004(2) 0.000(2) -0.0004(19)
C88 0.020(3) 0.021(3) 0.028(3) 0.003(2) -0.003(2) 0.008(2)
C89 0.014(3) 0.025(3) 0.018(3) 0.007(2) -0.004(2) 0.002(2)
C90 0.013(3) 0.019(3) 0.020(3) 0.006(2) 0.001(2) 0.0019(19)
C91 0.016(3) 0.016(3) 0.010(2) -0.0012(19) 0.003(2) 0.0062(18)
C92 0.014(3) 0.030(3) 0.017(3) 0.008(2) -0.003(2) 0.001(2)
C93 0.021(3) 0.033(3) 0.019(3) 0.005(2) 0.000(2) 0.005(2)
C94 0.031(3) 0.022(3) 0.022(3) 0.004(2) 0.003(3) 0.008(2)
C95 0.030(3) 0.018(3) 0.025(3) 0.004(2) 0.003(3) -0.001(2)
C96 0.017(3) 0.030(3) 0.017(3) 0.009(2) 0.001(2) 0.006(2)
C97 0.018(3) 0.021(3) 0.021(3) 0.004(2) 0.000(2) 0.007(2)
C98 0.016(3) 0.019(3) 0.025(3) 0.004(2) 0.005(2) 0.005(2)
C99 0.031(3) 0.035(3) 0.016(3) 0.008(2) -0.004(2) -0.001(2)
C100 0.028(3) 0.038(4) 0.021(3) -0.001(3) -0.008(3) -0.004(2)
C101 0.020(3) 0.033(3) 0.030(3) 0.007(3) -0.007(3) -0.004(2)
C102 0.015(3) 0.029(3) 0.023(3) 0.008(2) 0.004(2) 0.004(2)
C103 0.040(7) 0.049(9) 0.038(8) 0.026(6) 0.015(5) 0.011(5)
C104 0.024(3) 0.021(3) 0.025(3) 0.002(2) 0.004(2) -0.001(2)
C105 0.023(4) 0.053(10) 0.040(5) -0.008(8) 0.015(4) -0.013(7)
C106 0.016(3) 0.055(4) 0.027(3) 0.010(3) -0.006(3) -0.003(3)
C107 0.014(3) 0.027(3) 0.020(3) 0.007(2) 0.004(2) 0.000(2)
C108 0.032(3) 0.042(4) 0.032(3) 0.017(3) -0.008(3) -0.010(3)
C109 0.038(4) 0.031(4) 0.034(4) 0.004(3) 0.011(3) -0.003(3)
C110 0.020(3) 0.032(3) 0.025(3) 0.005(2) -0.005(2) -0.007(2)
C111 0.029(3) 0.037(4) 0.041(4) 0.013(3) 0.006(3) 0.002(3)
C112 0.036(4) 0.027(3) 0.049(4) 0.016(3) -0.003(3) -0.004(3)
C113 0.026(3) 0.021(3) 0.020(3) 0.006(2) 0.000(2) -0.006(2)
C114 0.022(3) 0.039(4) 0.054(4) 0.016(3) -0.005(3) -0.003(2)
C115 0.015(3) 0.024(3) 0.020(3) 0.009(2) 0.004(2) 0.007(2)
C116 0.015(3) 0.022(3) 0.021(3) 0.002(2) 0.002(2) 0.000(2)
C117 0.028(3) 0.020(3) 0.019(3) 0.006(2) 0.002(2) 0.002(2)
C118 0.023(3) 0.029(3) 0.022(3) 0.009(2) 0.002(2) 0.008(2)
C119 0.021(3) 0.026(3) 0.016(3) 0.003(2) 0.001(2) 0.001(2)
C120 0.016(3) 0.021(3) 0.018(3) 0.006(2) 0.002(2) 0.002(2)
C121 0.020(3) 0.027(3) 0.021(3) 0.007(2) -0.006(2) -0.004(2)
C122 0.030(3) 0.030(3) 0.021(3) 0.003(2) -0.008(3) -0.009(2)
C123 0.051(4) 0.031(4) 0.029(3) 0.009(3) 0.005(3) -0.015(3)
C124 0.069(5) 0.018(3) 0.034(4) 0.002(3) 0.000(3) -0.011(3)
C125 0.048(4) 0.021(3) 0.030(4) -0.002(3) -0.001(3) 0.004(3)
C126 0.029(3) 0.025(3) 0.020(3) 0.005(2) -0.010(2) 0.002(2)
C127 0.027(3) 0.018(3) 0.024(3) 0.005(2) -0.002(2) -0.005(2)
C128 0.023(3) 0.023(3) 0.038(4) 0.012(3) -0.001(3) -0.011(2)
C129 0.029(4) 0.041(4) 0.048(4) 0.017(3) -0.011(3) -0.010(3)
C130 0.045(4) 0.045(4) 0.039(4) 0.015(3) -0.015(3) -0.020(3)
C131 0.050(4) 0.036(4) 0.033(4) -0.001(3) -0.005(3) -0.015(3)
C132 0.036(4) 0.029(3) 0.029(3) 0.004(3) -0.004(3) -0.007(2)
C133 0.039(4) 0.047(4) 0.067(5) 0.012(4) -0.006(4) 0.012(3)
C134 0.025(3) 0.024(3) 0.030(3) 0.000(2) -0.002(3) 0.004(2)
C135 0.034(4) 0.057(5) 0.036(4) 0.012(3) 0.009(3) -0.001(3)
C136 0.030(3) 0.049(4) 0.021(3) 0.002(3) -0.005(3) 0.003(3)
C137 0.028(3) 0.028(3) 0.024(3) 0.009(2) 0.000(3) -0.006(2)
C138 0.027(3) 0.040(4) 0.039(4) 0.012(3) -0.003(3) -0.001(3)
C139 0.066(5) 0.043(4) 0.039(4) 0.002(3) 0.020(4) 0.005(3)
C140 0.043(4) 0.027(3) 0.037(4) -0.003(3) 0.000(3) -0.010(3)
C141 0.043(4) 0.048(4) 0.047(4) 0.005(3) -0.007(3) 0.004(3)
C142 0.060(5) 0.034(4) 0.062(5) 0.016(3) 0.032(4) 0.005(3)
C143 0.018(3) 0.048(4) 0.050(4) -0.010(3) 0.008(3) -0.009(3)
C144 0.066(6) 0.141(9) 0.028(4) 0.005(5) -0.008(4) 0.058(6)
C145 0.022(3) 0.061(4) 0.020(3) -0.006(3) -0.002(3) 0.016(3)
C146 0.064(5) 0.088(6) 0.031(4) 0.014(4) 0.011(4) 0.052(5)
C147 0.097(8) 0.145(10) 0.031(5) 0.010(5) 0.017(5) 0.100(8)
C148 0.043(5) 0.211(14) 0.028(5) -0.011(6) -0.004(4) 0.078(7)
C149 0.015(4) 0.151(10) 0.050(5) -0.020(5) 0.003(4) 0.005(5)
C150 0.019(3) 0.087(6) 0.041(4) -0.019(4) 0.007(3) -0.002(3)
C151 0.038(4) 0.031(3) 0.024(3) 0.005(3) -0.010(3) 0.012(3)
C152 0.042(4) 0.041(4) 0.019(3) 0.003(3) -0.003(3) 0.012(3)
C153 0.057(5) 0.047(4) 0.024(3) 0.002(3) -0.003(3) 0.024(3)
C154 0.067(5) 0.045(4) 0.033(4) -0.004(3) -0.019(4) 0.022(4)
C155 0.073(5) 0.025(4) 0.038(4) -0.004(3) -0.030(4) 0.005(3)
C156 0.051(4) 0.038(4) 0.036(4) 0.007(3) -0.011(3) 0.005(3)
C157 0.040(7) 0.049(9) 0.038(8) 0.026(6) 0.015(5) 0.011(5)
C158 0.023(4) 0.053(10) 0.040(5) -0.008(8) 0.015(4) -0.013(7)

loop_
_atom_type_symbol
_atom_type_description
_atom_type_scat_dispersion_real
_atom_type_scat_dispersion_imag
_atom_type_scat_source
C C 0.0181 0.0091 'International Tables Vol C Tables 4.2.6.8 and 6.1.1.4'
H H 0.0000 0.0000 'International Tables Vol C Tables 4.2.6.8 and 6.1.1.4'
N N 0.0311 0.0180 'International Tables Vol C Tables 4.2.6.8 and 6.1.1.4'
O O 0.0492 0.0322 'International Tables Vol C Tables 4.2.6.8 and 6.1.1.4'
W W -5.4734 5.5774 'International Tables Vol C Tables 4.2.6.8 and 6.1.1.4'

loop_
_geom_angle_atom_site_label_1
_geom_angle_atom_site_label_2
_geom_angle_atom_site_label_3
_geom_angle
C4 W1 C3 111.7(2)
C4 W1 C1 73.9(2)
C3 W1 C1 72.1(2)
C4 W1 O5 87.39(19)
C3 W1 O5 154.39(18)
C1 W1 O5 131.63(19)
C4 W1 C2 74.3(2)
C3 W1 C2 74.3(2)
C1 W1 C2 119.9(2)
O5 W1 C2 95.90(18)
C4 W1 O3 165.73(19)
C3 W1 O3 81.41(18)
C1 W1 O3 117.02(16)
O5 W1 O3 78.45(14)
C2 W1 O3 105.16(16)
C4 W1 O4 118.86(17)
C3 W1 O4 108.35(17)
C1 W1 O4 76.82(17)
O5 W1 O4 74.17(15)
C2 W1 O4 162.27(16)
O3 W1 O4 58.96(12)
C4 W1 C5 145.68(19)
C3 W1 C5 96.91(19)
C1 W1 C5 98.56(18)
O5 W1 C5 72.62(16)
C2 W1 C5 133.95(19)
O3 W1 C5 29.61(14)
O4 W1 C5 29.43(14)
C82 W2 C81 110.1(2)
C82 W2 C80 71.6(2)
C81 W2 C80 73.53(19)
C82 W2 C79 74.5(2)
C81 W2 C79 75.94(19)
C80 W2 C79 122.1(2)
C82 W2 O11 146.38(19)
C81 W2 O11 91.97(17)
C80 W2 O11 140.96(17)
C79 W2 O11 87.29(17)
C82 W2 O9 113.63(18)
C81 W2 O9 114.63(18)
C80 W2 O9 76.97(17)
C79 W2 O9 160.88(16)
O11 W2 O9 76.80(14)
C82 W2 O10 81.83(17)
C81 W2 O10 168.10(17)
C80 W2 O10 112.19(17)
C79 W2 O10 107.71(17)
O11 W2 O10 77.07(13)
O9 W2 O10 58.75(14)
C82 W2 C83 100.55(19)
C81 W2 C83 142.1(2)
C80 W2 C83 96.40(19)
C79 W2 C83 135.42(19)
O11 W2 C83 72.84(16)
O9 W2 C83 28.99(15)
O10 W2 C83 29.90(16)
C1 N1 C7 166.2(5)
C2 N2 C37 178.2(5)
C79 N3 C85 177.7(5)
C80 N4 C115 165.1(5)
C5 O3 W1 92.5(3)
C5 O4 W1 91.9(3)
C6 O5 W1 130.2(4)
C83 O9 W2 92.4(3)
C83 O10 W2 91.0(3)
C84 O11 W2 128.4(4)
N1 C1 W1 172.9(5)
N2 C2 W1 176.5(5)
O1 C3 W1 176.6(5)
O2 C4 W1 177.1(5)
O4 C5 O3 116.3(5)
O4 C5 C67 121.8(5)
O3 C5 C67 121.9(5)
O4 C5 W1 58.7(3)
O3 C5 W1 57.9(3)
C67 C5 W1 174.4(4)
O6 C6 O5 126.0(6)
O6 C6 C73 120.5(6)
O5 C6 C73 113.4(5)
C8 C7 N1 118.1(4)
C8 C7 C12 123.3(4)
N1 C7 C12 118.6(5)
C7 C8 C9 117.6(5)
C7 C8 C19 120.1(4)
C9 C8 C19 121.9(5)
C10 C9 C8 120.5(5)
C10 C9 H9 119.8
C8 C9 H9 119.8
C11 C10 C9 120.3(5)
C11 C10 H10 119.9
C9 C10 H10 119.9
C10 C11 C12 121.7(5)
C10 C11 H11 119.2
C12 C11 H11 119.2
C11 C12 C7 116.4(5)
C11 C12 C13 121.8(5)
C7 C12 C13 121.8(4)
C18 C13 C14 121.0(5)
C18 C13 C12 120.1(5)
C14 C13 C12 118.9(5)
C15 C14 C13 118.5(6)
C15 C14 C32 120.8(5)
C13 C14 C32 120.7(5)
C16 C15 C14 120.6(6)
C16 C15 H15 119.7
C14 C15 H15 119.7
C17 C16 C15 120.4(6)
C17 C16 H16 119.8
C15 C16 H16 119.8
C16 C17 C18 122.0(6)
C16 C17 H17 119.0
C18 C17 H17 119.0
C17 C18 C13 117.5(6)
C17 C18 C35 120.5(5)
C13 C18 C35 121.9(5)
C20 C19 C24 120.8(5)
C20 C19 C8 121.1(5)
C24 C19 C8 118.1(5)
C21 C20 C19 117.6(6)
C21 C20 C26 121.1(6)
C19 C20 C26 121.3(5)
C22 C21 C20 120.9(6)
C22 C21 H21 119.5
C20 C21 H21 119.5
C21 C22 C23 121.8(7)
C21 C22 H22 119.1
C23 C22 H22 119.1
C22 C23 C24 119.7(7)
C22 C23 H23 120.1
C24 C23 H23 120.1
C23 C24 C19 119.1(6)
C23 C24 C29 120.1(6)
C19 C24 C29 120.7(5)
C26 C25 H25A 109.5
C26 C25 H25B 109.5
H25A C25 H25B 109.5
C26 C25 H25C 109.5
H25A C25 H25C 109.5
H25B C25 H25C 109.5
C20 C26 C27 111.4(5)
C20 C26 C25 111.8(6)
C27 C26 C25 110.1(5)
C20 C26 H26 107.8
C27 C26 H26 107.8
C25 C26 H26 107.8
C26 C27 H27A 109.5
C26 C27 H27B 109.5
H27A C27 H27B 109.5
C26 C27 H27C 109.5
H27A C27 H27C 109.5
H27B C27 H27C 109.5
C29 C28 H28A 109.5
C29 C28 H28B 109.5
H28A C28 H28B 109.5
C29 C28 H28C 109.5
H28A C28 H28C 109.5
H28B C28 H28C 109.5
C24 C29 C30 110.9(5)
C24 C29 C28 112.3(6)
C30 C29 C28 110.2(5)
C24 C29 H29 107.8
C30 C29 H29 107.8
C28 C29 H29 107.8
C29 C30 H30A 109.5
C29 C30 H30B 109.5
H30A C30 H30B 109.5
C29 C30 H30C 109.5
H30A C30 H30C 109.5
H30B C30 H30C 109.5
C32 C31 H31A 109.5
C32 C31 H31B 109.5
H31A C31 H31B 109.5
C32 C31 H31C 109.5
H31A C31 H31C 109.5
H31B C31 H31C 109.5
C14 C32 C31 111.7(5)
C14 C32 C33 113.3(5)
C31 C32 C33 109.2(5)
C14 C32 H32 107.5
C31 C32 H32 107.5
C33 C32 H32 107.5
C32 C33 H33A 109.5
C32 C33 H33B 109.5
H33A C33 H33B 109.5
C32 C33 H33C 109.5
H33A C33 H33C 109.5
H33B C33 H33C 109.5
C35 C34 H34A 109.5
C35 C34 H34B 109.5
H34A C34 H34B 109.5
C35 C34 H34C 109.5
H34A C34 H34C 109.5
H34B C34 H34C 109.5
C34 C35 C18 110.9(5)
C34 C35 C36 111.7(5)
C18 C35 C36 112.0(5)
C34 C35 H35 107.3
C18 C35 H35 107.3
C36 C35 H35 107.3
C35 C36 H36A 109.5
C35 C36 H36B 109.5
H36A C36 H36B 109.5
C35 C36 H36C 109.5
H36A C36 H36C 109.5
H36B C36 H36C 109.5
C38 C37 C42 122.6(5)
C38 C37 N2 119.6(4)
C42 C37 N2 117.9(5)
C39 C38 C37 118.5(5)
C39 C38 C50 118.3(5)
C37 C38 C50 123.2(5)
C38 C39 C40 121.1(5)
C38 C39 H39 119.5
C40 C39 H39 119.5
C41 C40 C39 119.1(5)
C41 C40 H40 120.5
C39 C40 H40 120.5
C40 C41 C42 122.0(5)
C40 C41 H41 119.0
C42 C41 H41 119.0
C41 C42 C37 116.6(5)
C41 C42 C43 120.3(5)
C37 C42 C43 123.0(5)
C46 C43 C44 121.1(5)
C46 C43 C42 119.2(5)
C44 C43 C42 119.6(5)
C45 C44 C43 118.0(5)
C45 C44 C59 119.4(5)
C43 C44 C59 122.6(5)
C48 C45 C44 121.6(6)
C48 C45 H45 119.2
C44 C45 H45 119.2
C47 C46 C43 118.5(5)
C47 C46 C56 119.9(5)
C43 C46 C56 121.5(5)
C48 C47 C46 121.8(6)
C48 C47 H47 119.1
C46 C47 H47 119.1
C47 C48 C45 119.1(6)
C47 C48 H48 120.5
C45 C48 H48 120.5
C54 C49 C50 119.2(5)
C54 C49 C65 120.1(5)
C50 C49 C65 120.7(5)
C49 C50 C51 120.3(5)
C49 C50 C38 120.1(5)
C51 C50 C38 119.5(5)
C52 C51 C50 117.6(5)
C52 C51 C62 121.5(5)
C50 C51 C62 120.8(5)
C51 C52 C53 122.6(5)
C51 C52 H52 118.7
C53 C52 H52 118.7
C54 C53 C52 119.3(5)
C54 C53 H53 120.4
C52 C53 H53 120.4
C53 C54 C49 121.1(5)
C53 C54 H54 119.4
C49 C54 H54 119.5
C56 C55 H55A 109.5
C56 C55 H55B 109.5
H55A C55 H55B 109.5
C56 C55 H55C 109.5
H55A C55 H55C 109.5
H55B C55 H55C 109.5
C46 C56 C57 111.2(5)
C46 C56 C55 111.3(5)
C57 C56 C55 110.9(5)
C46 C56 H56 107.7
C57 C56 H56 107.7
C55 C56 H56 107.7
C56 C57 H57A 109.5
C56 C57 H57B 109.5
H57A C57 H57B 109.5
C56 C57 H57C 109.5
H57A C57 H57C 109.5
H57B C57 H57C 109.5
C59 C58 H58A 109.5
C59 C58 H58B 109.5
H58A C58 H58B 109.5
C59 C58 H58C 109.5
H58A C58 H58C 109.5
H58B C58 H58C 109.5
C58 C59 C44 112.2(5)
C58 C59 C60 111.1(5)
C44 C59 C60 109.7(5)
C58 C59 H59 107.9
C44 C59 H59 107.9
C60 C59 H59 107.9
C59 C60 H60A 109.5
C59 C60 H60B 109.5
H60A C60 H60B 109.5
C59 C60 H60C 109.5
H60A C60 H60C 109.5
H60B C60 H60C 109.5
C62 C61 H61A 109.5
C62 C61 H61B 109.5
H61A C61 H61B 109.5
C62 C61 H61C 109.5
H61A C61 H61C 109.5
H61B C61 H61C 109.5
C51 C62 C63 109.1(5)
C51 C62 C61 113.3(4)
C63 C62 C61 110.6(4)
C51 C62 H62 107.9
C63 C62 H62 107.9
C61 C62 H62 107.9
C62 C63 H63A 109.5
C62 C63 H63B 109.5
H63A C63 H63B 109.5
C62 C63 H63C 109.5
H63A C63 H63C 109.5
H63B C63 H63C 109.5
C65 C64 H64A 109.5
C65 C64 H64B 109.5
H64A C64 H64B 109.5
C65 C64 H64C 109.5
H64A C64 H64C 109.5
H64B C64 H64C 109.5
C64 C65 C49 113.5(5)
C64 C65 C66 109.4(5)
C49 C65 C66 110.1(5)
C64 C65 H65 107.9
C49 C65 H65 107.9
C66 C65 H65 107.9
C65 C66 H66A 109.5
C65 C66 H66B 109.5
H66A C66 H66B 109.5
C65 C66 H66C 109.5
H66A C66 H66C 109.5
H66B C66 H66C 109.5
C68 C67 C72 119.7(5)
C68 C67 C5 120.3(5)
C72 C67 C5 120.0(5)
C67 C68 C69 119.2(5)
C67 C68 H68 120.4
C69 C68 H68 120.4
C70 C69 C68 121.1(6)
C70 C69 H69 119.5
C68 C69 H69 119.5
C69 C70 C71 120.5(6)
C69 C70 H70 119.7
C71 C70 H70 119.7
C72 C71 C70 118.9(6)
C72 C71 H71 120.6
C70 C71 H71 120.6
C71 C72 C67 120.5(6)
C71 C72 H72 119.8
C67 C72 H72 119.8
C74 C73 C78 119.9(7)
C74 C73 C6 120.8(6)
C78 C73 C6 119.3(6)
C73 C74 C75 120.9(7)
C73 C74 H74 119.6
C75 C74 H74 119.6
C76 C75 C74 117.1(8)
C76 C75 H75 121.5
C74 C75 H75 121.5
C77 C76 C75 122.6(7)
C77 C76 H76 118.7
C75 C76 H76 118.7
C78 C77 C76 120.1(8)
C78 C77 H77 119.9
C76 C77 H77 119.9
C77 C78 C73 119.3(8)
C77 C78 H78 120.3
C73 C78 H78 120.3
N3 C79 W2 176.0(4)
N4 C80 W2 175.0(4)
O7 C81 W2 176.5(5)
O8 C82 W2 176.0(5)
O9 C83 O10 117.3(5)
O9 C83 C145 121.7(6)
O10 C83 C145 120.9(6)
O9 C83 W2 58.6(3)
O10 C83 W2 59.1(3)
C145 C83 W2 176.8(4)
O12 C84 O11 125.0(6)
O12 C84 C151 121.0(6)
O11 C84 C151 114.0(5)
N3 C85 C90 119.2(5)
N3 C85 C86 119.0(4)
C90 C85 C86 121.9(4)
C87 C86 C85 118.0(5)
C87 C86 C97 118.8(5)
C85 C86 C97 123.1(4)
C88 C87 C86 120.8(5)
C88 C87 H87 119.6
C86 C87 H87 119.6
C87 C88 C89 120.9(5)
C87 C88 H88 119.6
C89 C88 H88 119.6
C88 C89 C90 120.4(5)
C88 C89 H89 119.8
C90 C89 H89 119.8
C85 C90 C89 118.0(5)
C85 C90 C91 123.4(4)
C89 C90 C91 118.5(4)
C92 C91 C96 121.1(4)
C92 C91 C90 119.0(4)
C96 C91 C90 119.7(4)
C91 C92 C93 118.2(5)
C91 C92 C107 122.7(4)
C93 C92 C107 119.2(5)
C94 C93 C92 120.9(5)
C94 C93 H93 119.6
C92 C93 H93 119.6
C95 C94 C93 120.6(5)
C95 C94 H94 119.7
C93 C94 H94 119.7
C94 C95 C96 121.2(5)
C94 C95 H95 119.4
C96 C95 H95 119.4
C95 C96 C91 118.0(5)
C95 C96 C104 120.8(5)
C91 C96 C104 121.2(4)
C98 C97 C102 122.0(5)
C98 C97 C86 120.2(5)
C102 C97 C86 117.6(5)
C97 C98 C99 118.5(5)
C97 C98 C113 122.3(5)
C99 C98 C113 119.2(5)
C100 C99 C98 120.1(5)
C100 C99 H99 119.9
C98 C99 H99 119.9
C101 C100 C99 120.5(5)
C101 C100 H10A 119.7
C99 C100 H10A 119.7
C100 C101 C102 121.3(5)
C100 C101 H10B 119.3
C102 C101 H10B 119.3
C101 C102 C97 117.5(5)
C101 C102 C110 120.4(5)
C97 C102 C110 122.0(5)
C104 C103 H10C 109.5
C104 C103 H10D 109.5
C104 C103 H10E 109.5
C157 C104 C105 81.1(9)
C157 C104 C96 112.4(7)
C105 C104 C96 113.8(7)
C157 C104 C158 111.0(9)
C105 C104 C158 31.5(7)
C96 C104 C158 109.1(8)
C157 C104 C103 33.3(7)
C105 C104 C103 112.3(8)
C96 C104 C103 107.7(6)
C158 C104 C103 137.7(9)
C157 C104 H10F 130.9
C105 C104 H10F 107.6
C96 C104 H10F 107.6
C158 C104 H10F 80.2
C103 C104 H10F 107.6
C157 C104 H10G 108.1
C105 C104 H10G 129.4
C96 C104 H10G 108.1
C158 C104 H10G 108.1
C103 C104 H10G 79.0
H10F C104 H10G 30.3
C104 C105 H10H 109.5
C104 C105 H10I 109.5
C104 C105 H10J 109.5
C107 C106 H10K 109.5
C107 C106 H10L 109.5
H10K C106 H10L 109.5
C107 C106 H10M 109.5
H10K C106 H10M 109.5
H10L C106 H10M 109.5
C108 C107 C92 111.5(4)
C108 C107 C106 110.8(4)
C92 C107 C106 110.6(4)
C108 C107 H10N 107.9
C92 C107 H10N 107.9
C106 C107 H10N 107.9
C107 C108 H10O 109.5
C107 C108 H10P 109.5
H10O C108 H10P 109.5
C107 C108 H10Q 109.5
H10O C108 H10Q 109.5
H10P C108 H10Q 109.5
C110 C109 H10R 109.5
C110 C109 H10S 109.5
H10R C109 H10S 109.5
C110 C109 H10T 109.5
H10R C109 H10T 109.5
H10S C109 H10T 109.5
C102 C110 C111 114.4(5)
C102 C110 C109 109.0(5)
C111 C110 C109 109.5(4)
C102 C110 H11A 107.9
C111 C110 H11A 107.9
C109 C110 H11A 107.9
C110 C111 H11B 109.5
C110 C111 H11C 109.5
H11B C111 H11C 109.5
C110 C111 H11D 109.5
H11B C111 H11D 109.5
H11C C111 H11D 109.5
C113 C112 H11E 109.5
C113 C112 H11F 109.5
H11E C112 H11F 109.5
C113 C112 H11G 109.5
H11E C112 H11G 109.5
H11F C112 H11G 109.5
C112 C113 C98 112.9(5)
C112 C113 C114 110.1(5)
C98 C113 C114 110.9(4)
C112 C113 H11H 107.6
C98 C113 H11H 107.6
C114 C113 H11H 107.6
C113 C114 H11I 109.5
C113 C114 H11J 109.5
H11I C114 H11J 109.5
C113 C114 H11K 109.5
H11I C114 H11K 109.5
H11J C114 H11K 109.5
N4 C115 C120 118.8(5)
N4 C115 C116 119.1(5)
C120 C115 C116 122.0(5)
C117 C116 C115 117.4(5)
C117 C116 C127 120.6(5)
C115 C116 C127 121.7(5)
C116 C117 C118 121.6(5)
C116 C117 H11L 119.2
C118 C117 H11L 119.2
C119 C118 C117 119.9(5)
C119 C118 H11M 120.0
C117 C118 H11M 120.0
C118 C119 C120 120.7(5)
C118 C119 H11N 119.6
C120 C119 H11N 119.6
C119 C120 C115 118.0(5)
C119 C120 C121 120.1(5)
C115 C120 C121 121.8(5)
C122 C121 C126 120.6(5)
C122 C121 C120 120.6(5)
C126 C121 C120 118.8(5)
C121 C122 C123 118.9(6)
C121 C122 C137 122.3(5)
C123 C122 C137 118.7(5)
C124 C123 C122 120.2(6)
C124 C123 H12 119.9
C122 C123 H12 119.9
C125 C124 C123 120.3(6)
C125 C124 H12A 119.8
C123 C124 H12A 119.8
C124 C125 C126 120.9(6)
C124 C125 H12B 119.6
C126 C125 H12B 119.6
C125 C126 C121 118.9(5)
C125 C126 C134 120.4(5)
C121 C126 C134 120.7(5)
C128 C127 C132 121.0(5)
C128 C127 C116 118.6(5)
C132 C127 C116 120.4(5)
C129 C128 C127 119.3(6)
C129 C128 C143 119.1(6)
C127 C128 C143 121.5(5)
C130 C129 C128 119.9(6)
C130 C129 H12C 120.1
C128 C129 H12C 120.1
C131 C130 C129 120.9(6)
C131 C130 H13 119.6
C129 C130 H13 119.6
C130 C131 C132 121.2(6)
C130 C131 H13A 119.4
C132 C131 H13A 119.4
C131 C132 C127 117.7(6)
C131 C132 C140 119.8(6)
C127 C132 C140 122.5(5)
C134 C133 H13B 109.5
C134 C133 H13C 109.5
H13B C133 H13C 109.5
C134 C133 H13D 109.5
H13B C133 H13D 109.5
H13C C133 H13D 109.5
C133 C134 C135 111.0(5)
C133 C134 C126 111.0(5)
C135 C134 C126 111.6(5)
C133 C134 H13E 107.7
C135 C134 H13E 107.7
C126 C134 H13E 107.7
C134 C135 H13F 109.5
C134 C135 H13G 109.5
H13F C135 H13G 109.5
C134 C135 H13H 109.5
H13F C135 H13H 109.5
H13G C135 H13H 109.5
C137 C136 H13I 109.5
C137 C136 H13J 109.5
H13I C136 H13J 109.5
C137 C136 H13K 109.5
H13I C136 H13K 109.5
H13J C136 H13K 109.5
C138 C137 C122 111.5(5)
C138 C137 C136 111.5(5)
C122 C137 C136 110.4(5)
C138 C137 H13L 107.7
C122 C137 H13L 107.7
C136 C137 H13L 107.7
C137 C138 H13M 109.5
C137 C138 H13N 109.5
H13M C138 H13N 109.5
C137 C138 H13O 109.5
H13M C138 H13O 109.5
H13N C138 H13O 109.5
C140 C139 H13P 109.5
C140 C139 H13Q 109.5
H13P C139 H13Q 109.5
C140 C139 H13R 109.5
H13P C139 H13R 109.5
H13Q C139 H13R 109.5
C132 C140 C141 110.7(5)
C132 C140 C139 113.5(6)
C141 C140 C139 109.8(5)
C132 C140 H14 107.5
C141 C140 H14 107.5
C139 C140 H14 107.5
C140 C141 H14A 109.5
C140 C141 H14B 109.5
H14A C141 H14B 109.5
C140 C141 H14C 109.5
H14A C141 H14C 109.5
H14B C141 H14C 109.5
C143 C142 H14D 109.5
C143 C142 H14E 109.5
H14D C142 H14E 109.5
C143 C142 H14F 109.5
H14D C142 H14F 109.5
H14E C142 H14F 109.5
C128 C143 C144 111.1(6)
C128 C143 C142 113.4(6)
C144 C143 C142 110.4(5)
C128 C143 H14G 107.2
C144 C143 H14G 107.2
C142 C143 H14G 107.2
C143 C144 H14H 109.5
C143 C144 H14I 109.5
H14H C144 H14I 109.5
C143 C144 H14J 109.5
H14H C144 H14J 109.5
H14I C144 H14J 109.5
C146 C145 C150 120.6(7)
C146 C145 C83 119.0(6)
C150 C145 C83 120.5(6)
C147 C146 C145 119.3(9)
C147 C146 H14K 120.4
C145 C146 H14K 120.4
C148 C147 C146 121.2(10)
C148 C147 H14L 119.4
C146 C147 H14L 119.4
C147 C148 C149 119.9(8)
C147 C148 H14M 120.0
C149 C148 H14M 120.0
C148 C149 C150 121.2(9)
C148 C149 H14N 119.4
C150 C149 H14N 119.4
C145 C150 C149 117.8(8)
C145 C150 H15A 121.1
C149 C150 H15A 121.1
C152 C151 C156 120.7(6)
C152 C151 C84 120.6(6)
C156 C151 C84 118.8(6)
C151 C152 C153 119.8(6)
C151 C152 H15B 120.1
C153 C152 H15B 120.1
C154 C153 C152 120.3(7)
C154 C153 H15C 119.8
C152 C153 H15C 119.8
C153 C154 C155 119.7(6)
C153 C154 H15D 120.1
C155 C154 H15D 120.1
C154 C155 C156 121.1(6)
C154 C155 H15E 119.5
C156 C155 H15E 119.5
C151 C156 C155 118.4(7)
C151 C156 H15F 120.8
C155 C156 H15F 120.8
C104 C157 H0AA 109.5
C104 C157 H0AB 109.5
H0AA C157 H0AB 109.5
C104 C157 H0AC 109.5
H0AA C157 H0AC 109.5
H0AB C157 H0AC 109.5
C104 C158 H1AA 109.5
C104 C158 H1AB 109.5
H1AA C158 H1AB 109.5
C104 C158 H1AC 109.5
H1AA C158 H1AC 109.5
H1AB C158 H1AC 109.5

loop_
_geom_bond_atom_site_label_1
_geom_bond_atom_site_label_2
_geom_bond_distance
W1 C4 2.007(6)
W1 C3 2.009(6)
W1 C1 2.033(5)
W1 O5 2.053(4)
W1 C2 2.062(5)
W1 O3 2.203(3)
W1 O4 2.221(3)
W1 C5 2.600(5)
W2 C82 2.004(5)
W2 C81 2.016(5)
W2 C80 2.032(5)
W2 C79 2.053(5)
W2 O11 2.061(3)
W2 O9 2.196(3)
W2 O10 2.205(3)
W2 C83 2.569(6)
N1 C1 1.164(6)
N1 C7 1.394(6)
N2 C2 1.174(6)
N2 C37 1.403(6)
N3 C79 1.167(6)
N3 C85 1.394(6)
N4 C80 1.166(6)
N4 C115 1.384(6)
O1 C3 1.149(6)
O2 C4 1.149(6)
O3 C5 1.286(6)
O4 C5 1.278(6)
O5 C6 1.308(7)
O6 C6 1.207(7)
O7 C81 1.149(6)
O8 C82 1.142(6)
O9 C83 1.246(7)
O10 C83 1.281(6)
O11 C84 1.301(7)
O12 C84 1.219(7)
C5 C67 1.472(7)
C6 C73 1.509(8)
C7 C8 1.392(7)
C7 C12 1.399(7)
C8 C9 1.397(7)
C8 C19 1.487(7)
C9 C10 1.385(7)
C9 H9 0.9500
C10 C11 1.378(7)
C10 H10 0.9500
C11 C12 1.398(7)
C11 H11 0.9500
C12 C13 1.482(7)
C13 C18 1.413(7)
C13 C14 1.416(7)
C14 C15 1.399(8)
C14 C32 1.515(8)
C15 C16 1.380(9)
C15 H15 0.9500
C16 C17 1.374(9)
C16 H16 0.9500
C17 C18 1.393(8)
C17 H17 0.9500
C18 C35 1.516(8)
C19 C20 1.409(8)
C19 C24 1.412(8)
C20 C21 1.396(8)
C20 C26 1.515(8)
C21 C22 1.368(10)
C21 H21 0.9500
C22 C23 1.372(10)
C22 H22 0.9500
C23 C24 1.386(8)
C23 H23 0.9500
C24 C29 1.522(8)
C25 C26 1.537(8)
C25 H25A 0.9800
C25 H25B 0.9800
C25 H25C 0.9800
C26 C27 1.535(7)
C26 H26 1.0000
C27 H27A 0.9800
C27 H27B 0.9800
C27 H27C 0.9800
C28 C29 1.539(7)
C28 H28A 0.9800
C28 H28B 0.9800
C28 H28C 0.9800
C29 C30 1.526(7)
C29 H29 1.0000
C30 H30A 0.9800
C30 H30B 0.9800
C30 H30C 0.9800
C31 C32 1.531(7)
C31 H31A 0.9800
C31 H31B 0.9800
C31 H31C 0.9800
C32 C33 1.540(7)
C32 H32 1.0000
C33 H33A 0.9800
C33 H33B 0.9800
C33 H33C 0.9800
C34 C35 1.511(8)
C34 H34A 0.9800
C34 H34B 0.9800
C34 H34C 0.9800
C35 C36 1.535(8)
C35 H35 1.0000
C36 H36A 0.9800
C36 H36B 0.9800
C36 H36C 0.9800
C37 C38 1.399(7)
C37 C42 1.403(7)
C38 C39 1.367(7)
C38 C50 1.505(7)
C39 C40 1.398(7)
C39 H39 0.9500
C40 C41 1.389(7)
C40 H40 0.9500
C41 C42 1.391(7)
C41 H41 0.9500
C42 C43 1.494(7)
C43 C46 1.393(7)
C43 C44 1.395(7)
C44 C45 1.389(8)
C44 C59 1.526(7)
C45 C48 1.386(8)
C45 H45 0.9500
C46 C47 1.386(7)
C46 C56 1.526(7)
C47 C48 1.361(8)
C47 H47 0.9500
C48 H48 0.9500
C49 C54 1.396(7)
C49 C50 1.397(7)
C49 C65 1.516(7)
C50 C51 1.422(7)
C51 C52 1.379(7)
C51 C62 1.522(7)
C52 C53 1.385(7)
C52 H52 0.9500
C53 C54 1.368(7)
C53 H53 0.9500
C54 H54 0.9500
C55 C56 1.539(8)
C55 H55A 0.9800
C55 H55B 0.9800
C55 H55C 0.9800
C56 C57 1.530(7)
C56 H56 1.0000
C57 H57A 0.9800
C57 H57B 0.9800
C57 H57C 0.9800
C58 C59 1.524(8)
C58 H58A 0.9800
C58 H58B 0.9800
C58 H58C 0.9800
C59 C60 1.528(8)
C59 H59 1.0000
C60 H60A 0.9800
C60 H60B 0.9800
C60 H60C 0.9800
C61 C62 1.525(7)
C61 H61A 0.9800
C61 H61B 0.9800
C61 H61C 0.9800
C62 C63 1.523(7)
C62 H62 1.0000
C63 H63A 0.9800
C63 H63B 0.9800
C63 H63C 0.9800
C64 C65 1.514(8)
C64 H64A 0.9800
C64 H64B 0.9800
C64 H64C 0.9800
C65 C66 1.523(8)
C65 H65 1.0000
C66 H66A 0.9800
C66 H66B 0.9800
C66 H66C 0.9800
C67 C68 1.379(7)
C67 C72 1.397(7)
C68 C69 1.380(8)
C68 H68 0.9500
C69 C70 1.364(8)
C69 H69 0.9500
C70 C71 1.386(8)
C70 H70 0.9500
C71 C72 1.380(7)
C71 H71 0.9500
C72 H72 0.9500
C73 C74 1.401(9)
C73 C78 1.405(8)
C74 C75 1.415(9)
C74 H74 0.9500
C75 C76 1.388(10)
C75 H75 0.9500
C76 C77 1.387(11)
C76 H76 0.9500
C77 C78 1.381(9)
C77 H77 0.9500
C78 H78 0.9500
C83 C145 1.484(8)
C84 C151 1.498(8)
C85 C90 1.396(7)
C85 C86 1.406(7)
C86 C87 1.384(7)
C86 C97 1.515(7)
C87 C88 1.377(7)
C87 H87 0.9500
C88 C89 1.380(7)
C88 H88 0.9500
C89 C90 1.397(6)
C89 H89 0.9500
C90 C91 1.504(6)
C91 C92 1.396(7)
C91 C96 1.411(7)
C92 C93 1.408(7)
C92 C107 1.528(6)
C93 C94 1.371(7)
C93 H93 0.9500
C94 C95 1.367(7)
C94 H94 0.9500
C95 C96 1.397(7)
C95 H95 0.9500
C96 C104 1.516(7)
C97 C98 1.390(7)
C97 C102 1.407(7)
C98 C99 1.396(7)
C98 C113 1.521(7)
C99 C100 1.389(7)
C99 H99 0.9500
C100 C101 1.373(8)
C100 H10A 0.9500
C101 C102 1.392(7)
C101 H10B 0.9500
C102 C110 1.522(7)
C103 C104 1.547(14)
C103 H10C 0.9800
C103 H10D 0.9800
C103 H10E 0.9800
C104 C157 1.507(17)
C104 C105 1.515(14)
C104 C158 1.55(2)
C104 H10F 1.0000
C104 H10G 1.0000
C105 H10H 0.9800
C105 H10I 0.9800
C105 H10J 0.9800
C106 C107 1.535(7)
C106 H10K 0.9800
C106 H10L 0.9800
C106 H10M 0.9800
C107 C108 1.520(7)
C107 H10N 1.0000
C108 H10O 0.9800
C108 H10P 0.9800
C108 H10Q 0.9800
C109 C110 1.531(7)
C109 H10R 0.9800
C109 H10S 0.9800
C109 H10T 0.9800
C110 C111 1.528(7)
C110 H11A 1.0000
C111 H11B 0.9800
C111 H11C 0.9800
C111 H11D 0.9800
C112 C113 1.516(7)
C112 H11E 0.9800
C112 H11F 0.9800
C112 H11G 0.9800
C113 C114 1.522(7)
C113 H11H 1.0000
C114 H11I 0.9800
C114 H11J 0.9800
C114 H11K 0.9800
C115 C120 1.396(7)
C115 C116 1.404(7)
C116 C117 1.381(7)
C116 C127 1.499(6)
C117 C118 1.384(7)
C117 H11L 0.9500
C118 C119 1.383(7)
C118 H11M 0.9500
C119 C120 1.393(7)
C119 H11N 0.9500
C120 C121 1.495(7)
C121 C122 1.392(7)
C121 C126 1.398(7)
C122 C123 1.402(8)
C122 C137 1.527(8)
C123 C124 1.379(8)
C123 H12 0.9500
C124 C125 1.374(8)
C124 H12A 0.9500
C125 C126 1.389(8)
C125 H12B 0.9500
C126 C134 1.539(8)
C127 C128 1.402(8)
C127 C132 1.405(7)
C128 C129 1.390(7)
C128 C143 1.510(8)
C129 C130 1.383(9)
C129 H12C 0.9500
C130 C131 1.370(9)
C130 H13 0.9500
C131 C132 1.403(8)
C131 H13A 0.9500
C132 C140 1.511(8)
C133 C134 1.517(8)
C133 H13B 0.9800
C133 H13C 0.9800
C133 H13D 0.9800
C134 C135 1.523(8)
C134 H13E 1.0000
C135 H13F 0.9800
C135 H13G 0.9800
C135 H13H 0.9800
C136 C137 1.536(7)
C136 H13I 0.9800
C136 H13J 0.9800
C136 H13K 0.9800
C137 C138 1.524(7)
C137 H13L 1.0000
C138 H13M 0.9800
C138 H13N 0.9800
C138 H13O 0.9800
C139 C140 1.522(8)
C139 H13P 0.9800
C139 H13Q 0.9800
C139 H13R 0.9800
C140 C141 1.519(8)
C140 H14 1.0000
C141 H14A 0.9800
C141 H14B 0.9800
C141 H14C 0.9800
C142 C143 1.531(9)
C142 H14D 0.9800
C142 H14E 0.9800
C142 H14F 0.9800
C143 C144 1.513(10)
C143 H14G 1.0000
C144 H14H 0.9800
C144 H14I 0.9800
C144 H14J 0.9800
C145 C146 1.383(9)
C145 C150 1.385(9)
C146 C147 1.382(10)
C146 H14K 0.9500
C147 C148 1.347(15)
C147 H14L 0.9500
C148 C149 1.365(14)
C148 H14M 0.9500
C149 C150 1.404(9)
C149 H14N 0.9500
C150 H15A 0.9500
C151 C152 1.383(8)
C151 C156 1.394(8)
C152 C153 1.399(7)
C152 H15B 0.9500
C153 C154 1.374(9)
C153 H15C 0.9500
C154 C155 1.384(10)
C154 H15D 0.9500
C155 C156 1.403(8)
C155 H15E 0.9500
C156 H15F 0.9500
C157 H0AA 0.9800
C157 H0AB 0.9800
C157 H0AC 0.9800
C158 H1AA 0.9800
C158 H1AB 0.9800
C158 H1AC 0.9800
